data_2226822
loop_
_publ_author_name
'Jasinski, Jerry P.'
'Pek, Albert E.'
'Narayana, B.'
'Kamath, Prakash K.'
'Yathirajan, H. S.'

_publ_section_title
;
 (<i>E</i>)-1-(4-Bromophenyl)-3-(2-methoxyphenyl)prop-2-en-1-one
;
_journal_coeditor_code CI5129
_journal_issue 8
_journal_name_full 'Acta Crystallographica Section E'
_journal_page_first o1995
_journal_paper_doi 10.1107/S1600536810026814
_journal_volume 66
_journal_year 2010
_chemical_formula_iupac 'C16 H13 Br O2'
_chemical_formula_moiety 'C16 H13 Br O2'
_chemical_formula_sum 'C16 H13 Br O2'
_chemical_formula_weight 317.17
_chemical_name_systematic
;
(<i>E</i>)-1-(4-Bromophenyl)-3-(2-methoxyphenyl)prop-2-en-1-one
;
_space_group_IT_number 14
_symmetry_cell_setting monoclinic
_symmetry_space_group_name_Hall '-P 2yn'
_symmetry_space_group_name_H-M 'P 1 21/n 1'
_atom_sites_solution_hydrogens geom
_atom_sites_solution_primary direct
_atom_sites_solution_secondary difmap
_cell_angle_alpha 90.00
_cell_angle_beta 116.93(3)
_cell_angle_gamma 90.00
_cell_formula_units_Z 4
_cell_length_a 17.729(4)
_cell_length_b 4.3505(9)
_cell_length_c 19.335(4)
_cell_measurement_reflns_used 6810
_cell_measurement_temperature 100
_cell_measurement_theta_max 31.2337
_cell_measurement_theta_min 2.3629
_cell_volume 1329.6(6)
_computing_cell_refinement '<i>SAINT</i> (Bruker, 2008)'
_computing_data_collection '<i>APEX2</i> (Bruker, 2008)'
_computing_data_reduction '<i>SAINT</i> (Bruker, 2008)'
_computing_molecular_graphics '<i>SHELXTL</i> (Sheldrick, 2008)'
_computing_publication_material '<i>SHELXTL</i> (Sheldrick, 2008)'
_computing_structure_refinement '<i>SHELXTL</i> (Sheldrick, 2008)'
_computing_structure_solution '<i>SHELXTL</i> (Sheldrick, 2008)'
_diffrn_ambient_temperature 100
_diffrn_measured_fraction_theta_full 1.000
_diffrn_measured_fraction_theta_max 0.949
_diffrn_measurement_device_type 'Bruker APEXII CCD area-detector'
_diffrn_measurement_method '\w scans'
_diffrn_radiation_monochromator graphite
_diffrn_radiation_source 'fine-focus sealed tube'
_diffrn_radiation_type MoK\a
_diffrn_radiation_wavelength 0.71073
_diffrn_reflns_av_R_equivalents 0.0246
_diffrn_reflns_av_sigmaI/netI 0.0192
_diffrn_reflns_limit_h_max 25
_diffrn_reflns_limit_h_min -25
_diffrn_reflns_limit_k_max 6
_diffrn_reflns_limit_k_min -6
_diffrn_reflns_limit_l_max 28
_diffrn_reflns_limit_l_min -27
_diffrn_reflns_number 19884
_diffrn_reflns_theta_full 25.00
_diffrn_reflns_theta_max 31.27
_diffrn_reflns_theta_min 1.29
_diffrn_standards_number 0
_exptl_absorpt_coefficient_mu 3.086
_exptl_absorpt_correction_T_max 0.7462
_exptl_absorpt_correction_T_min 0.6740
_exptl_absorpt_correction_type multi-scan
_exptl_absorpt_process_details '(<i>SADABS</i>; Bruker, 2008)'
_exptl_crystal_colour yellow
_exptl_crystal_density_diffrn 1.584
_exptl_crystal_density_method 'not measured'
_exptl_crystal_description Block
_exptl_crystal_F_000 640
_exptl_crystal_size_max 0.55
_exptl_crystal_size_mid 0.50
_exptl_crystal_size_min 0.35
_refine_diff_density_max 0.670
_refine_diff_density_min -0.218
_refine_ls_extinction_method none
_refine_ls_goodness_of_fit_ref 1.323
_refine_ls_hydrogen_treatment constr
_refine_ls_matrix_type full
_refine_ls_number_parameters 173
_refine_ls_number_reflns 4121
_refine_ls_number_restraints 0
_refine_ls_restrained_S_all 1.323
_refine_ls_R_factor_all 0.0298
_refine_ls_R_factor_gt 0.0244
_refine_ls_shift/su_max 0.002
_refine_ls_shift/su_mean 0.000
_refine_ls_structure_factor_coef Fsqd
_refine_ls_weighting_details 'calc w=1/[\s^2^(Fo^2^)+(0.0363P)^2^] where P=(Fo^2^+2Fc^2^)/3'
_refine_ls_weighting_scheme calc
_refine_ls_wR_factor_gt 0.0682
_refine_ls_wR_factor_ref 0.0697
_reflns_number_gt 3635
_reflns_number_total 4121
_reflns_threshold_expression I>2\s(I)
_cod_data_source_file ci5129.cif
_cod_data_source_block I
_cod_original_cell_volume 1329.6(5)
_cod_original_sg_symbol_Hall '-p 2yn'
_cod_original_sg_symbol_H-M 'P 21/n'
_cod_database_code 2226822
_cod_database_fobs_code 2226822

loop_
_symmetry_equiv_pos_as_xyz
'x, y, z'
'-x+1/2, y+1/2, -z+1/2'
'-x, -y, -z'
'x-1/2, -y-1/2, z-1/2'

loop_
_atom_site_type_symbol
_atom_site_label
_atom_site_fract_x
_atom_site_fract_y
_atom_site_fract_z
_atom_site_U_iso_or_equiv
_atom_site_adp_type
_atom_site_calc_flag
_atom_site_refinement_flags
_atom_site_occupancy
_atom_site_disorder_assembly
_atom_site_disorder_group
Br Br1 0.945523(8) -0.41655(3) 0.378517(7) 0.02597(6) Uani d . 1 . .
O O1 0.68442(7) 0.3686(3) 0.49024(6) 0.0336(2) Uani d . 1 . .
O O2 0.43404(7) 0.9395(2) 0.39362(6) 0.0264(2) Uani d . 1 . .
C C1 0.73529(8) 0.1076(3) 0.41311(7) 0.0189(2) Uani d . 1 . .
C C2 0.81716(8) 0.0874(3) 0.47366(7) 0.0220(2) Uani d . 1 . .
H H2 0.8298 0.1829 0.5207 0.026 Uiso calc R 1 . .
C C3 0.88004(8) -0.0719(3) 0.46513(7) 0.0231(3) Uani d . 1 . .
H H3 0.9346 -0.0823 0.5056 0.028 Uiso calc R 1 . .
C C4 0.85962(8) -0.2161(3) 0.39466(7) 0.0205(2) Uani d . 1 . .
C C5 0.77855(8) -0.2084(3) 0.33435(7) 0.0218(2) Uani d . 1 . .
H H5 0.7657 -0.3108 0.2881 0.026 Uiso calc R 1 . .
C C6 0.71655(8) -0.0455(3) 0.34384(7) 0.0208(2) Uani d . 1 . .
H H6 0.6618 -0.0383 0.3035 0.025 Uiso calc R 1 . .
C C7 0.67125(8) 0.2954(3) 0.42458(7) 0.0217(2) Uani d . 1 . .
C C8 0.59523(8) 0.3990(3) 0.35504(7) 0.0220(2) Uani d . 1 . .
H H8 0.5869 0.3352 0.3062 0.026 Uiso calc R 1 . .
C C9 0.53875(9) 0.5816(3) 0.36129(7) 0.0228(2) Uani d . 1 . .
H H9 0.5472 0.6243 0.4114 0.027 Uiso calc R 1 . .
C C10 0.46472(7) 0.7234(3) 0.29846(7) 0.0200(2) Uani d . 1 . .
C C11 0.44482(8) 0.6850(3) 0.22024(7) 0.0236(2) Uani d . 1 . .
H H11 0.4792 0.5618 0.2070 0.028 Uiso calc R 1 . .
C C12 0.37500(9) 0.8268(3) 0.16228(7) 0.0261(3) Uani d . 1 . .
H H12 0.3627 0.7990 0.1106 0.031 Uiso calc R 1 . .
C C13 0.32339(9) 1.0104(3) 0.18148(8) 0.0264(3) Uani d . 1 . .
H H13 0.2764 1.1052 0.1424 0.032 Uiso calc R 1 . .
C C14 0.34131(8) 1.0537(3) 0.25838(8) 0.0242(3) Uani d . 1 . .
H H14 0.3065 1.1775 0.2709 0.029 Uiso calc R 1 . .
C C15 0.41145(8) 0.9114(3) 0.31666(7) 0.0204(2) Uani d . 1 . .
C C16 0.38472(10) 1.1365(3) 0.41671(9) 0.0305(3) Uani d . 1 . .
H H16A 0.3883 1.3440 0.4016 0.046 Uiso calc R 1 . .
H H16B 0.4060 1.1269 0.4720 0.046 Uiso calc R 1 . .
H H16C 0.3268 1.0706 0.3920 0.046 Uiso calc R 1 . .

loop_
_atom_site_aniso_label
_atom_site_aniso_U_11
_atom_site_aniso_U_22
_atom_site_aniso_U_33
_atom_site_aniso_U_12
_atom_site_aniso_U_13
_atom_site_aniso_U_23
Br1 0.02597(8) 0.02800(8) 0.02547(8) 0.00666(5) 0.01300(6) 0.00312(5)
O1 0.0330(5) 0.0476(6) 0.0203(4) 0.0095(5) 0.0120(4) -0.0023(4)
O2 0.0279(5) 0.0312(5) 0.0211(4) 0.0059(4) 0.0120(4) -0.0031(4)
C1 0.0210(6) 0.0194(5) 0.0173(5) -0.0001(4) 0.0097(4) 0.0022(4)
C2 0.0236(6) 0.0248(6) 0.0168(5) -0.0009(5) 0.0086(5) 0.0000(4)
C3 0.0215(6) 0.0266(6) 0.0189(5) 0.0007(5) 0.0071(5) 0.0027(4)
C4 0.0236(6) 0.0185(5) 0.0217(5) 0.0022(4) 0.0122(4) 0.0037(4)
C5 0.0262(6) 0.0204(6) 0.0187(5) 0.0006(5) 0.0101(5) -0.0001(4)
C6 0.0217(6) 0.0203(6) 0.0184(5) -0.0017(4) 0.0074(4) 0.0001(4)
C7 0.0226(6) 0.0233(6) 0.0203(5) -0.0004(5) 0.0108(4) 0.0001(4)
C8 0.0222(6) 0.0245(6) 0.0193(5) -0.0009(5) 0.0092(4) -0.0015(4)
C9 0.0222(6) 0.0267(6) 0.0200(5) -0.0026(5) 0.0100(5) -0.0039(4)
C10 0.0187(5) 0.0203(5) 0.0214(5) -0.0033(4) 0.0094(4) -0.0028(4)
C11 0.0253(6) 0.0236(6) 0.0234(6) -0.0033(5) 0.0124(5) -0.0046(5)
C12 0.0304(7) 0.0261(6) 0.0190(5) -0.0047(5) 0.0089(5) -0.0015(5)
C13 0.0233(6) 0.0246(6) 0.0260(6) -0.0021(5) 0.0064(5) 0.0015(5)
C14 0.0217(6) 0.0222(6) 0.0284(6) -0.0010(5) 0.0110(5) -0.0013(5)
C15 0.0203(6) 0.0197(6) 0.0217(6) -0.0038(4) 0.0100(5) -0.0031(4)
C16 0.0345(7) 0.0325(7) 0.0310(7) 0.0052(6) 0.0206(6) -0.0036(5)

loop_
_atom_type_symbol
_atom_type_description
_atom_type_scat_dispersion_real
_atom_type_scat_dispersion_imag
_atom_type_scat_source
C C 0.0033 0.0016 'International Tables Vol C Tables 4.2.6.8 and 6.1.1.4'
H H 0.0000 0.0000 'International Tables Vol C Tables 4.2.6.8 and 6.1.1.4'
O O 0.0106 0.0060 'International Tables Vol C Tables 4.2.6.8 and 6.1.1.4'
Br Br -0.2901 2.4595 'International Tables Vol C Tables 4.2.6.8 and 6.1.1.4'

loop_
_geom_angle_atom_site_label_1
_geom_angle_atom_site_label_2
_geom_angle_atom_site_label_3
_geom_angle_site_symmetry_1
_geom_angle_site_symmetry_3
_geom_angle
_geom_angle_publ_flag
C15 O2 C16 . . 118.42(11) ?
C6 C1 C2 . . 118.74(12) ?
C6 C1 C7 . . 122.47(11) ?
C2 C1 C7 . . 118.79(11) ?
C3 C2 C1 . . 121.29(12) ?
C3 C2 H2 . . 119.4 ?
C1 C2 H2 . . 119.4 ?
C2 C3 C4 . . 118.44(12) ?
C2 C3 H3 . . 120.8 ?
C4 C3 H3 . . 120.8 ?
C5 C4 C3 . . 121.71(12) ?
C5 C4 Br1 . . 118.52(9) ?
C3 C4 Br1 . . 119.72(10) ?
C4 C5 C6 . . 118.96(11) ?
C4 C5 H5 . . 120.5 ?
C6 C5 H5 . . 120.5 ?
C5 C6 C1 . . 120.82(12) ?
C5 C6 H6 . . 119.6 ?
C1 C6 H6 . . 119.6 ?
O1 C7 C8 . . 122.06(12) ?
O1 C7 C1 . . 119.67(12) ?
C8 C7 C1 . . 118.20(11) ?
C9 C8 C7 . . 120.98(12) ?
C9 C8 H8 . . 119.5 ?
C7 C8 H8 . . 119.5 ?
C8 C9 C10 . . 127.46(12) ?
C8 C9 H9 . . 116.3 ?
C10 C9 H9 . . 116.3 ?
C11 C10 C15 . . 118.03(11) ?
C11 C10 C9 . . 122.71(12) ?
C15 C10 C9 . . 119.25(11) ?
C12 C11 C10 . . 121.20(13) ?
C12 C11 H11 . . 119.4 ?
C10 C11 H11 . . 119.4 ?
C11 C12 C13 . . 119.82(12) ?
C11 C12 H12 . . 120.1 ?
C13 C12 H12 . . 120.1 ?
C12 C13 C14 . . 120.49(13) ?
C12 C13 H13 . . 119.8 ?
C14 C13 H13 . . 119.8 ?
C13 C14 C15 . . 119.74(13) ?
C13 C14 H14 . . 120.1 ?
C15 C14 H14 . . 120.1 ?
O2 C15 C14 . . 124.01(12) ?
O2 C15 C10 . . 115.27(11) ?
C14 C15 C10 . . 120.73(12) ?
O2 C16 H16A . . 109.5 ?
O2 C16 H16B . . 109.5 ?
H16A C16 H16B . . 109.5 ?
O2 C16 H16C . . 109.5 ?
H16A C16 H16C . . 109.5 ?
H16B C16 H16C . . 109.5 ?

loop_
_geom_bond_atom_site_label_1
_geom_bond_atom_site_label_2
_geom_bond_site_symmetry_2
_geom_bond_distance
_geom_bond_publ_flag
Br1 C4 . 1.8993(13) ?
O1 C7 . 1.2243(16) ?
O2 C15 . 1.3600(15) ?
O2 C16 . 1.4325(16) ?
C1 C6 . 1.3945(17) ?
C1 C2 . 1.3950(18) ?
C1 C7 . 1.4946(17) ?
C2 C3 . 1.3846(19) ?
C2 H2 . 0.93 ?
C3 C4 . 1.3907(17) ?
C3 H3 . 0.93 ?
C4 C5 . 1.3817(18) ?
C5 C6 . 1.3882(18) ?
C5 H5 . 0.93 ?
C6 H6 . 0.93 ?
C7 C8 . 1.4787(18) ?
C8 C9 . 1.3259(18) ?
C8 H8 . 0.93 ?
C9 C10 . 1.4611(18) ?
C9 H9 . 0.93 ?
C10 C11 . 1.3987(17) ?
C10 C15 . 1.4090(17) ?
C11 C12 . 1.383(2) ?
C11 H11 . 0.93 ?
C12 C13 . 1.386(2) ?
C12 H12 . 0.93 ?
C13 C14 . 1.3853(19) ?
C13 H13 . 0.93 ?
C14 C15 . 1.3894(18) ?
C14 H14 . 0.93 ?
C16 H16A . 0.96 ?
C16 H16B . 0.96 ?
C16 H16C . 0.96 ?

loop_
_geom_torsion_atom_site_label_1
_geom_torsion_atom_site_label_2
_geom_torsion_atom_site_label_3
_geom_torsion_atom_site_label_4
_geom_torsion_site_symmetry_1
_geom_torsion_site_symmetry_2
_geom_torsion_site_symmetry_3
_geom_torsion_site_symmetry_4
_geom_torsion
_geom_torsion_publ_flag
C6 C1 C2 C3 . . . . 2.17(18) ?
C7 C1 C2 C3 . . . . -177.12(11) ?
C1 C2 C3 C4 . . . . -0.75(18) ?
C2 C3 C4 C5 . . . . -1.24(18) ?
C2 C3 C4 Br1 . . . . 176.31(9) ?
C3 C4 C5 C6 . . . . 1.73(18) ?
Br1 C4 C5 C6 . . . . -175.85(9) ?
C4 C5 C6 C1 . . . . -0.24(18) ?
C2 C1 C6 C5 . . . . -1.67(18) ?
C7 C1 C6 C5 . . . . 177.60(11) ?
C6 C1 C7 O1 . . . . 164.07(13) ?
C2 C1 C7 O1 . . . . -16.66(18) ?
C6 C1 C7 C8 . . . . -18.73(18) ?
C2 C1 C7 C8 . . . . 160.54(11) ?
O1 C7 C8 C9 . . . . 1.3(2) ?
C1 C7 C8 C9 . . . . -175.87(12) ?
C7 C8 C9 C10 . . . . 174.50(12) ?
C8 C9 C10 C11 . . . . -1.3(2) ?
C8 C9 C10 C15 . . . . 179.82(12) ?
C15 C10 C11 C12 . . . . 0.01(19) ?
C9 C10 C11 C12 . . . . -178.89(13) ?
C10 C11 C12 C13 . . . . -0.1(2) ?
C11 C12 C13 C14 . . . . 0.2(2) ?
C12 C13 C14 C15 . . . . -0.2(2) ?
C16 O2 C15 C14 . . . . -2.45(19) ?
C16 O2 C15 C10 . . . . 177.64(11) ?
C13 C14 C15 O2 . . . . -179.85(12) ?
C13 C14 C15 C10 . . . . 0.06(19) ?
C11 C10 C15 O2 . . . . 179.93(11) ?
C9 C10 C15 O2 . . . . -1.13(17) ?
C11 C10 C15 C14 . . . . 0.01(18) ?
C9 C10 C15 C14 . . . . 178.95(11) ?

loop_
_cod_related_entry_id
_cod_related_entry_database
_cod_related_entry_code
1 ChemSpider 4503582
